data_7709771
loop_
_publ_author_name
'Ferrer, Montserrat'
'Gallen, Albert'
'Mart\'inez, Manuel'
'Rocamora, Merc\`e'
'Puttreddy, Rakesh'
'Rissanen, Kari'

_publ_section_title
;
 Homo- and and heterometallic chiral dynamic architectures from
 allyl-palladium(II) building blocks
;
_journal_name_full 'Dalton Transactions'
_journal_paper_doi 10.1039/D1DT03706D
_journal_year 2022
_chemical_formula_moiety 'C138 H134 N4 O4 P8 Pd4, 6(C F3 O3 S)'
_chemical_formula_sum 'C144 H134 F18 N4 O22 P8 Pd4 S6'
_chemical_formula_weight 3480.26
_space_group_crystal_system orthorhombic
_space_group_IT_number 70
_space_group_name_Hall '-F 2uv 2vw'
_space_group_name_H-M_alt 'F d d d :2'
_atom_sites_solution_hydrogens mixed
_audit_creation_date 2020-05-25
_audit_creation_method
;
Olex2 1.3
(compiled 2020.01.31 svn.r88ba2a32 for OlexSys, GUI svn.r6032)
;
_audit_update_record
;
2021-10-31 deposited with the CCDC.	2022-03-15 downloaded from the CCDC.
;
_cell_angle_alpha 90
_cell_angle_beta 90
_cell_angle_gamma 90
_cell_formula_units_Z 16
_cell_length_a 34.0893(10)
_cell_length_b 39.0572(5)
_cell_length_c 53.629(2)
_cell_measurement_reflns_used 14376
_cell_measurement_temperature 123.00(10)
_cell_measurement_theta_max 72.7870
_cell_measurement_theta_min 3.4260
_cell_volume 71403(4)
_computing_cell_refinement
;
CrysAlisPro, Agilent Technologies,
Version 1.171.37.31 (release 14-01-2014 CrysAlis171 .NET)
(compiled Jan 14 2014,18:38:05)
;
_computing_data_collection
;
CrysAlisPro, Agilent Technologies,
Version 1.171.37.31 (release 14-01-2014 CrysAlis171 .NET)
(compiled Jan 14 2014,18:38:05)
;
_computing_data_reduction
;
CrysAlisPro, Agilent Technologies,
Version 1.171.37.31 (release 14-01-2014 CrysAlis171 .NET)
(compiled Jan 14 2014,18:38:05)
;
_computing_molecular_graphics 'Olex2 1.3 (Dolomanov et al., 2009)'
_computing_publication_material 'Olex2 1.3 (Dolomanov et al., 2009)'
_computing_structure_refinement 'SHELXL 2018/3 (Sheldrick, 2015)'
_diffrn_ambient_environment N~2~
_diffrn_ambient_temperature 123.00(10)
_diffrn_detector 'CCD plate'
_diffrn_detector_area_resol_mean 5.1977
_diffrn_detector_type Atlas
_diffrn_measured_fraction_theta_full 0.998
_diffrn_measured_fraction_theta_max 0.998
_diffrn_measurement_details
;
#__ type_ start__ end____ width___ exp.time_
  1 omega -126.00 -100.00   1.0000   15.0000
omega____ theta____ kappa____ phi______ frames
    -      -41.1176    0.0000  150.0000 26

#__ type_ start__ end____ width___ exp.time_
  2 omega  -68.00   25.00   1.0000   15.0000
omega____ theta____ kappa____ phi______ frames
    -      -41.1176   57.0000    0.0000 93

#__ type_ start__ end____ width___ exp.time_
  3 omega  -59.00   47.00   1.0000   15.0000
omega____ theta____ kappa____ phi______ frames
    -      -41.1176    0.0000  150.0000 106

#__ type_ start__ end____ width___ exp.time_
  4 omega  107.00  174.00   1.0000  105.0000
omega____ theta____ kappa____ phi______ frames
    -      105.6154  105.0000  107.0000 67

#__ type_ start__ end____ width___ exp.time_
  5 omega   94.00  174.00   1.0000  105.0000
omega____ theta____ kappa____ phi______ frames
    -      105.6154  125.0000   60.0000 80

#__ type_ start__ end____ width___ exp.time_
  6 omega   73.00  178.00   1.0000  105.0000
omega____ theta____ kappa____ phi______ frames
    -      105.6154   77.0000    0.0000 105

#__ type_ start__ end____ width___ exp.time_
  7 omega   33.00  135.00   1.0000  105.0000
omega____ theta____ kappa____ phi______ frames
    -      105.6154  -61.0000   60.0000 102
;
_diffrn_measurement_device 'four-circle diffractometer'
_diffrn_measurement_device_type 'SuperNova, Dual, Cu at zero, Atlas'
_diffrn_measurement_method '\w scans'
_diffrn_orient_matrix_UB_11 0.0298449000
_diffrn_orient_matrix_UB_12 -0.0217498000
_diffrn_orient_matrix_UB_13 0.0147000000
_diffrn_orient_matrix_UB_21 -0.0253754000
_diffrn_orient_matrix_UB_22 0.0035864000
_diffrn_orient_matrix_UB_23 0.0236227000
_diffrn_orient_matrix_UB_31 -0.0225895000
_diffrn_orient_matrix_UB_32 -0.0326964000
_diffrn_orient_matrix_UB_33 -0.0071625000
_diffrn_radiation_monochromator mirror
_diffrn_radiation_probe x-ray
_diffrn_radiation_type 'Cu K\a'
_diffrn_radiation_wavelength 1.54184
_diffrn_reflns_av_R_equivalents 0.0520
_diffrn_reflns_av_unetI/netI 0.0544
_diffrn_reflns_Laue_measured_fraction_full 0.998
_diffrn_reflns_Laue_measured_fraction_max 0.998
_diffrn_reflns_limit_h_max 38
_diffrn_reflns_limit_h_min -40
_diffrn_reflns_limit_k_max 46
_diffrn_reflns_limit_k_min -46
_diffrn_reflns_limit_l_max 53
_diffrn_reflns_limit_l_min -63
_diffrn_reflns_number 53165
_diffrn_reflns_point_group_measured_fraction_full 0.998
_diffrn_reflns_point_group_measured_fraction_max 0.998
_diffrn_reflns_theta_full 66.500
_diffrn_reflns_theta_max 66.500
_diffrn_reflns_theta_min 3.012
_diffrn_source 'sealed X-ray tube'
_diffrn_source_type 'SuperNova (Cu) X-ray Source'
_exptl_absorpt_coefficient_mu 5.177
_exptl_absorpt_correction_T_max 1.00000
_exptl_absorpt_correction_T_min 0.64659
_exptl_absorpt_correction_type gaussian
_exptl_absorpt_process_details
;
CrysAlisPro, Agilent Technologies,
Version 1.171.37.31 (release 14-01-2014 CrysAlis171 .NET)
(compiled Jan 14 2014,18:38:05)
Empirical absorption correction using spherical harmonics,
 implemented in SCALE3 ABSPACK scaling algorithm.
;
_exptl_crystal_colour yellow
_exptl_crystal_colour_primary yellow
_exptl_crystal_density_diffrn 1.295
_exptl_crystal_description block
_exptl_crystal_F_000 28224
_exptl_crystal_size_max 0.2541
_exptl_crystal_size_mid 0.24
_exptl_crystal_size_min 0.1434
_refine_diff_density_max 2.613
_refine_diff_density_min -1.515
_refine_diff_density_rms 0.146
_refine_ls_extinction_coef 0.000012(3)
_refine_ls_extinction_expression Fc^*^=kFc[1+0.001xFc^2^\l^3^/sin(2\q)]^-1/4^
_refine_ls_extinction_method 'SHELXL-2018/3 (Sheldrick 2018)'
_refine_ls_goodness_of_fit_ref 1.566
_refine_ls_hydrogen_treatment constr
_refine_ls_matrix_type full
_refine_ls_number_parameters 889
_refine_ls_number_reflns 15723
_refine_ls_number_restraints 188
_refine_ls_restrained_S_all 1.580
_refine_ls_R_factor_all 0.1775
_refine_ls_R_factor_gt 0.1443
_refine_ls_shift/su_max 0.000
_refine_ls_shift/su_mean 0.000
_refine_ls_structure_factor_coef Fsqd
_refine_ls_weighting_details 'w=1/[\s^2^(Fo^2^)+(0.2000P)^2^] where P=(Fo^2^+2Fc^2^)/3'
_refine_ls_weighting_scheme calc
_refine_ls_wR_factor_gt 0.4136
_refine_ls_wR_factor_ref 0.4559
_reflns_Friedel_coverage 0.000
_reflns_number_gt 9243
_reflns_number_total 15723
_reflns_threshold_expression 'I > 2\s(I)'
_cod_data_source_file d1dt03706d2.cif
_cod_data_source_block 1PdaL_2
_cod_original_sg_symbol_H-M 'F d d d'
_cod_database_code 7709771
_shelx_shelxl_version_number 2018/3
_chemical_oxdiff_formula 'C68 H60 N2 Pd2 P1 S1 O3 F3'
_shelx_space_group_comment
;
The symmetry employed for this shelxl refinement is uniquely defined
by the following loop, which should always be used as a source of
symmetry information in preference to the above space-group names.
They are only intended as comments.
;
_shelx_estimated_absorpt_t_max 0.524
_shelx_estimated_absorpt_t_min 0.353
_reflns_odcompleteness_completeness 99.81
_reflns_odcompleteness_iscentric 1
_reflns_odcompleteness_theta 66.49
_olex2_refinement_description
;
1. Fixed Uiso
 At 1.2 times of:
  All C(H) groups, All C(H,H) groups
 At 1.5 times of:
  All C(H,H,H) groups
2. Restrained distances
 C71-F6
 1.2 with sigma of 0.02
 C68-C67
 1.54 with sigma of 0.01
 F5-C71
 1.2 with sigma of 0.02
 C72-F11
 1.2 with sigma of 0.02
 C72-F10
 1.2 with sigma of 0.02
 F12-C72
 1.2 with sigma of 0.02
 O12-S3
 1.4 with sigma of 0.02
 C71-S2
 1.8 with sigma of 0.02
3. Uiso/Uaniso restraints and constraints
Uanis(O8) \\sim Ueq, Uanis(S2) \\sim Ueq, Uanis(F12) \\sim Ueq, Uanis(F7) \\sim
Ueq: with sigma of 0.02 and sigma for terminal atoms of 0.04
Uanis(C47) \\sim Ueq, Uanis(C50) \\sim Ueq, Uanis(C49) \\sim Ueq, Uanis(C46)
\\sim Ueq: with sigma of 0.02 and sigma for terminal atoms of 0.04
Uanis(O3) \\sim Ueq, Uanis(C65) \\sim Ueq, Uanis(C64) \\sim Ueq, Uanis(O1)
\\sim Ueq: with sigma of 0.02 and sigma for terminal atoms of 0.04
Uanis(C40) \\sim Ueq, Uanis(O10) \\sim Ueq, Uanis(O9) \\sim Ueq: with sigma of
0.02 and sigma for terminal atoms of 0.04
Uanis(C48) \\sim Ueq: with sigma of 0.02 and sigma for terminal atoms of 0.04
Uanis(O5) \\sim Ueq, Uanis(O4) \\sim Ueq, Uanis(O7) \\sim Ueq, Uanis(C16) \\sim
Ueq, Uanis(C17) \\sim Ueq: with sigma of 0.02 and sigma for terminal atoms of
0.04
Uanis(F4) \\sim Ueq, Uanis(F6) \\sim Ueq: with sigma of 0.02 and sigma for
terminal atoms of 0.04
Uanis(F3) \\sim Ueq, Uanis(F2) \\sim Ueq, Uanis(F1) \\sim Ueq: with sigma of
0.02 and sigma for terminal atoms of 0.04
Uanis(C73) \\sim Ueq: with sigma of 0.02 and sigma for terminal atoms of 0.04
Uanis(C70) \\sim Ueq: with sigma of 0.01 and sigma for terminal atoms of 0.01
Uanis(C19) \\sim Ueq: with sigma of 0.01 and sigma for terminal atoms of 0.1
Uanis(C67) \\sim Ueq: with sigma of 0.1 and sigma for terminal atoms of 0.01
Uanis(C68) = Uanis(C67)
Uanis(C57) = Uanis(C60)
Uanis(C42) = Uanis(C39)
Uanis(F4) = Uanis(F5)
Uanis(F10) = Uanis(F11)
Uanis(F10) = Uanis(C72)
Uanis(F8) = Uanis(O12)
Uanis(C71) = Uanis(S2)
Uanis(F4) = Uanis(F6) = Uanis(F5) = Uanis(C71)
Uanis(O5) = Uanis(O6) = Uanis(O4)
4. Others
 Fixed Sof: S1(0.5) S3(0.5) F1(0.5) F2(0.5) F3(0.5) F7(0.5) F8(0.5) F9(0.5)
 O7(0.5) O12(0.5) C70(0.5) C73(0.5)
5.a Riding coordinates:
 C69(H69A,H69B,H69C)
5.b Ternary CH refined with riding coordinates:
 C64(H64), C65(H65)
5.c Secondary CH2 refined with riding coordinates:
 C18(H18A,H18B), C20(H20A,H20B), C63(H63A,H63B), C66(H66A,H66B)
5.d Aromatic/amide H refined with riding coordinates:
 C1(H1), C2(H2), C4(H4), C5(H5), C6(H6), C7(H7), C8(H8), C9(H9), C10(H10),
 C13(H13), C14(H14), C15(H15), C16(H16), C17(H17), C23(H23), C24(H24), C25(H25),
  C26(H26), C27(H27), C29(H29), C30(H30), C31(H31), C32(H32), C33(H33),
 C34(H34), C35(H35), C37(H37), C38(H38), C44(H44), C40(H40), C41(H41), C42(H42),
  C43(H43), C46(H46), C47(H47), C48(H48), C49(H49), C50(H50), C52(H52),
 C53(H53), C54(H54), C55(H55), C56(H56), C58(H58), C59(H59), C60(H60), C61(H61),
  C62(H62)
5.e Fitted hexagon refined as free rotating group:
 C44(C39,C40,C41,C42,C43), C45(C46,C47,C48,C49,C50)
5.f Idealised Me refined as rotating group:
 C21(H21A,H21B,H21C), C68(H68A,H68B,H68C)
;
_smtbx_masks_void_probe_radius 1.2
_smtbx_masks_void_truncation_radius 1.2
_olex2_submission_special_instructions 'No special instructions were received'

loop_
_space_group_symop_operation_xyz
'x, y, z'
'-x+1/4, -y+1/4, z'
'x, -y+1/4, -z+1/4'
'-x+1/4, y, -z+1/4'
'x, y+1/2, z+1/2'
'-x+1/4, -y+3/4, z+1/2'
'x, -y+3/4, -z+3/4'
'-x+1/4, y+1/2, -z+3/4'
'x+1/2, y, z+1/2'
'-x+3/4, -y+1/4, z+1/2'
'x+1/2, -y+1/4, -z+3/4'
'-x+3/4, y, -z+3/4'
'x+1/2, y+1/2, z'
'-x+3/4, -y+3/4, z'
'x+1/2, -y+3/4, -z+1/4'
'-x+3/4, y+1/2, -z+1/4'
'-x, -y, -z'
'x-1/4, y-1/4, -z'
'-x, y-1/4, z-1/4'
'x-1/4, -y, z-1/4'
'-x, -y+1/2, -z+1/2'
'x-1/4, y+1/4, -z+1/2'
'-x, y+1/4, z+1/4'
'x-1/4, -y+1/2, z+1/4'
'-x+1/2, -y, -z+1/2'
'x+1/4, y-1/4, -z+1/2'
'-x+1/2, y-1/4, z+1/4'
'x+1/4, -y, z+1/4'
'-x+1/2, -y+1/2, -z'
'x+1/4, y+1/4, -z'
'-x+1/2, y+1/4, z-1/4'
'x+1/4, -y+1/2, z-1/4'

loop_
_atom_site_label
_atom_site_type_symbol
_atom_site_fract_x
_atom_site_fract_y
_atom_site_fract_z
_atom_site_U_iso_or_equiv
_atom_site_adp_type
_atom_site_occupancy
_atom_site_site_symmetry_order
_atom_site_calc_flag
_atom_site_refinement_flags_posn
_atom_site_refinement_flags_adp
_atom_site_refinement_flags_occupancy
_atom_site_disorder_assembly
_atom_site_disorder_group
Pd1 Pd 0.49992(3) 0.43186(2) 0.41976(2) 0.1044(4) Uani 1 1 d . . . . .
Pd2 Pd 0.56170(3) 0.49807(2) 0.28975(2) 0.0993(4) Uani 1 1 d . . . . .
S1 S 0.6344(3) 0.61282(19) 0.42039(18) 0.124(3) Uani 0.5 1 d . . P . .
S2 S 0.6612(3) 0.4272(3) 0.2602(3) 0.252(3) Uani 1 1 d D U . . .
S3 S 0.5931(3) 0.3784(4) 0.3667(2) 0.153(6) Uani 0.5 1 d D . P . .
S4 S 0.41723(19) 0.4895(2) 0.32046(16) 0.189(3) Uani 1 1 d . . . A 1
P1 P 0.53663(11) 0.48094(6) 0.41310(7) 0.0956(10) Uani 1 1 d . . . . .
P2 P 0.50752(11) 0.41698(6) 0.46103(7) 0.0967(10) Uani 1 1 d . . . . .
P3 P 0.58817(14) 0.55151(7) 0.29467(9) 0.1259(15) Uani 1 1 d . . . . .
P4 P 0.55413(11) 0.50329(7) 0.24740(8) 0.1007(10) Uani 1 1 d . . . . .
F1 F 0.6976(12) 0.5797(10) 0.3957(7) 0.243(15) Uani 0.5 1 d . U P . .
F2 F 0.6490(11) 0.6071(8) 0.3722(5) 0.225(13) Uani 0.5 1 d . U P . .
F3 F 0.6352(10) 0.5560(9) 0.3967(7) 0.234(14) Uani 0.5 1 d . U P . .
F4 F 0.7045(5) 0.4603(5) 0.2302(4) 0.252(3) Uani 1 1 d . U . . .
F5 F 0.7151(5) 0.4120(5) 0.2279(4) 0.252(3) Uani 1 1 d D . . . .
F6 F 0.6624(5) 0.4335(5) 0.2093(4) 0.252(3) Uani 1 1 d D U . . .
F7 F 0.6557(7) 0.3855(8) 0.3917(6) 0.188(10) Uani 0.5 1 d . U P B -1
F8 F 0.6491(11) 0.3356(8) 0.3724(7) 0.218(13) Uani 0.5 1 d . . P B -1
F9 F 0.6270(11) 0.3482(11) 0.4067(6) 0.216(17) Uani 0.5 1 d . . P B -1
F10 F 0.3781(7) 0.5276(10) 0.3537(5) 0.380(13) Uani 1 1 d D . . A 1
F11 F 0.4327(7) 0.5349(9) 0.3501(5) 0.380(13) Uani 1 1 d D . . A 1
F12 F 0.3972(6) 0.5474(7) 0.3163(5) 0.294(11) Uani 1 1 d D U . A 1
O1 O 0.6515(5) 0.5900(4) 0.2503(4) 0.183(6) Uani 1 1 d . U . . .
O2 O 0.5969(5) 0.6086(5) 0.4172(3) 0.186(6) Uani 1 1 d . . . . .
O3 O 0.6538(6) 0.5429(6) 0.2209(5) 0.231(8) Uani 1 1 d . U . . .
O4 O 0.6346(6) 0.4562(4) 0.2651(5) 0.240(5) Uani 1 1 d . U . . .
O5 O 0.6412(6) 0.3931(4) 0.2510(5) 0.240(5) Uani 1 1 d . U . . .
O6 O 0.6894(7) 0.4234(4) 0.2765(5) 0.240(5) Uani 1 1 d . . . . .
O7 O 0.6438(8) 0.5949(6) 0.4414(4) 0.143(8) Uani 0.5 1 d . U P . .
O8 O 0.4321(5) 0.4678(5) 0.3389(5) 0.248(10) Uani 1 1 d . U . A 1
O9 O 0.4452(5) 0.5012(3) 0.3010(4) 0.187(7) Uani 1 1 d . U . A 1
O10 O 0.3774(4) 0.4816(4) 0.3129(4) 0.197(7) Uani 1 1 d . U . A 1
O11 O 0.5736(5) 0.3994(3) 0.3872(5) 0.222(9) Uani 1 1 d . . . . .
O12 O 0.6093(17) 0.4042(9) 0.3518(10) 0.218(13) Uani 0.5 1 d D . P C -1
N1 N 0.5597(4) 0.4947(2) 0.3287(2) 0.101(3) Uani 1 1 d . . . . .
N2 N 0.5401(3) 0.4469(2) 0.2894(2) 0.106(3) Uani 1 1 d . . . . .
C1 C 0.5903(4) 0.4827(3) 0.3443(3) 0.103(4) Uani 1 1 d . . . . .
H1 H 0.614553 0.477354 0.337396 0.124 Uiso 1 1 calc R U . . .
C2 C 0.5846(4) 0.4791(2) 0.3686(3) 0.099(4) Uani 1 1 d . . . . .
H2 H 0.604875 0.470874 0.378556 0.119 Uiso 1 1 calc R U . . .
C3 C 0.5475(4) 0.4877(3) 0.3797(3) 0.096(4) Uani 1 1 d . . . . .
C4 C 0.5207(5) 0.5005(3) 0.3632(4) 0.113(5) Uani 1 1 d . . . . .
H4 H 0.496834 0.508243 0.369432 0.135 Uiso 1 1 calc R U . . .
C5 C 0.5268(5) 0.5023(3) 0.3391(3) 0.111(4) Uani 1 1 d . . . . .
H5 H 0.506212 0.509546 0.328997 0.133 Uiso 1 1 calc R U . . .
C6 C 0.5261(5) 0.5528(3) 0.4140(3) 0.116(5) Uani 1 1 d . . . . .
H6 H 0.551092 0.555474 0.407284 0.140 Uiso 1 1 calc R U . . .
C7 C 0.5025(6) 0.5802(3) 0.4184(4) 0.140(7) Uani 1 1 d . . . . .
H7 H 0.511734 0.601848 0.414172 0.168 Uiso 1 1 calc R U . . .
C8 C 0.4648(5) 0.5779(3) 0.4291(3) 0.113(4) Uani 1 1 d . . . . .
H8 H 0.450862 0.597830 0.432514 0.135 Uiso 1 1 calc R U . . .
C9 C 0.4485(5) 0.5473(4) 0.4345(4) 0.130(6) Uani 1 1 d . . . . .
H9 H 0.423164 0.545441 0.440824 0.157 Uiso 1 1 calc R U . . .
C10 C 0.4729(4) 0.5171(3) 0.4300(3) 0.101(4) Uani 1 1 d . . . . .
H10 H 0.462867 0.495547 0.433754 0.121 Uiso 1 1 calc R U . . .
C11 C 0.5108(4) 0.5196(2) 0.4200(2) 0.090(3) Uani 1 1 d . . . . .
C12 C 0.5824(4) 0.4824(3) 0.4286(3) 0.102(4) Uani 1 1 d . . . . .
C13 C 0.6036(5) 0.4510(4) 0.4292(3) 0.118(5) Uani 1 1 d . . . . .
H13 H 0.592017 0.430941 0.423520 0.142 Uiso 1 1 calc R U . . .
C14 C 0.6435(7) 0.4507(4) 0.4389(4) 0.142(6) Uani 1 1 d . . . . .
H14 H 0.659106 0.431302 0.437246 0.171 Uiso 1 1 calc R U . . .
C15 C 0.6571(5) 0.4787(5) 0.4500(5) 0.151(7) Uani 1 1 d . . . . .
H15 H 0.681204 0.477627 0.458158 0.182 Uiso 1 1 calc R U . . .
C16 C 0.6373(6) 0.5084(6) 0.4499(4) 0.153(7) Uani 1 1 d . U . . .
H16 H 0.648355 0.527309 0.457694 0.184 Uiso 1 1 calc R U . . .
C17 C 0.5998(5) 0.5120(4) 0.4382(4) 0.129(5) Uani 1 1 d . U . . .
H17 H 0.587459 0.533215 0.437046 0.155 Uiso 1 1 calc R U . . .
C18 C 0.4865(7) 0.4257(4) 0.3818(3) 0.151(8) Uani 1 1 d . . . . .
H18A H 0.479315 0.446302 0.372864 0.181 Uiso 1 1 calc R U . . .
H18B H 0.503878 0.410844 0.372423 0.181 Uiso 1 1 calc R U . . .
C19 C 0.4559(7) 0.4092(6) 0.3951(4) 0.140(6) Uani 1 1 d . U . . .
C20 C 0.4683(6) 0.3841(3) 0.4112(3) 0.141(7) Uani 1 1 d . . . . .
H20A H 0.483717 0.365711 0.403989 0.169 Uiso 1 1 calc R U . . .
H20B H 0.449458 0.376379 0.423492 0.169 Uiso 1 1 calc R U . . .
C21 C 0.4147(9) 0.4196(6) 0.3986(5) 0.192(11) Uani 1 1 d . . . . .
H21A H 0.406462 0.413694 0.415202 0.288 Uiso 1 1 calc R U . . .
H21B H 0.398469 0.407919 0.386724 0.288 Uiso 1 1 calc R U . . .
H21C H 0.412386 0.443852 0.396284 0.288 Uiso 1 1 calc R U . . .
C22 C 0.5440(4) 0.4381(3) 0.4812(3) 0.097(4) Uani 1 1 d . . . . .
C23 C 0.5740(5) 0.4216(3) 0.4928(3) 0.120(5) Uani 1 1 d . . . . .
H23 H 0.577251 0.398191 0.490159 0.145 Uiso 1 1 calc R U . . .
C24 C 0.5996(8) 0.4386(6) 0.5083(4) 0.177(9) Uani 1 1 d . . . . .
H24 H 0.618289 0.426440 0.517268 0.212 Uiso 1 1 calc R U . . .
C25 C 0.5975(6) 0.4740(6) 0.5105(4) 0.151(7) Uani 1 1 d . . . . .
H25 H 0.614896 0.485719 0.520759 0.181 Uiso 1 1 calc R U . . .
C26 C 0.5691(6) 0.4914(4) 0.4973(4) 0.139(6) Uani 1 1 d . . . . .
H26 H 0.569566 0.515235 0.497136 0.166 Uiso 1 1 calc R U . . .
C27 C 0.5382(5) 0.4735(3) 0.4836(3) 0.117(5) Uani 1 1 d . . . . .
H27 H 0.516433 0.484595 0.476953 0.140 Uiso 1 1 calc R U . . .
C28 C 0.4635(4) 0.4181(2) 0.4790(3) 0.100(4) Uani 1 1 d . . . . .
C29 C 0.4276(5) 0.4250(4) 0.4681(3) 0.116(5) Uani 1 1 d . . . . .
H29 H 0.426365 0.429939 0.451167 0.139 Uiso 1 1 calc R U . . .
C30 C 0.3927(6) 0.4247(4) 0.4825(5) 0.137(6) Uani 1 1 d . . . . .
H30 H 0.368198 0.429520 0.475722 0.164 Uiso 1 1 calc R U . . .
C31 C 0.3977(7) 0.4169(3) 0.5071(5) 0.143(7) Uani 1 1 d . . . . .
H31 H 0.374722 0.415505 0.516428 0.171 Uiso 1 1 calc R U . . .
C32 C 0.4327(6) 0.4107(3) 0.5207(5) 0.136(6) Uani 1 1 d . . . . .
H32 H 0.433624 0.406735 0.537754 0.164 Uiso 1 1 calc R U . . .
C33 C 0.4650(5) 0.4112(3) 0.5054(4) 0.130(6) Uani 1 1 d . . . . .
H33 H 0.489341 0.406805 0.512486 0.156 Uiso 1 1 calc R U . . .
C34 C 0.5675(5) 0.4228(3) 0.2970(3) 0.107(4) Uani 1 1 d . . . . .
H34 H 0.592304 0.429479 0.302418 0.128 Uiso 1 1 calc R U . . .
C35 C 0.5572(4) 0.3884(3) 0.2964(3) 0.097(3) Uani 1 1 d . . . . .
H35 H 0.575296 0.371926 0.301268 0.116 Uiso 1 1 calc R U . . .
C36 C 0.5205(4) 0.3784(2) 0.2887(2) 0.090(3) Uani 1 1 d . . . . .
C37 C 0.4942(4) 0.4043(3) 0.2820(3) 0.105(4) Uani 1 1 d . . . . .
H37 H 0.469300 0.398273 0.276321 0.126 Uiso 1 1 calc R U . . .
C38 C 0.5037(3) 0.4375(3) 0.2835(3) 0.096(4) Uani 1 1 d . . . . .
H38 H 0.484834 0.454066 0.280312 0.115 Uiso 1 1 calc R U . . .
C44 C 0.5728(4) 0.5783(3) 0.3398(3) 0.141(7) Uani 1 1 d G . . . .
H44 H 0.597853 0.570431 0.343542 0.169 Uiso 1 1 calc R U . . .
C39 C 0.5587(5) 0.5763(3) 0.3155(2) 0.171(6) Uani 1 1 d G . . . .
C40 C 0.5212(5) 0.5881(4) 0.3100(2) 0.171(8) Uani 1 1 d G U . . .
H40 H 0.511794 0.586773 0.293740 0.205 Uiso 1 1 calc R U . . .
C41 C 0.4979(4) 0.6020(4) 0.3287(3) 0.27(2) Uani 1 1 d G . . . .
H41 H 0.472823 0.609857 0.324968 0.320 Uiso 1 1 calc R U . . .
C42 C 0.5120(4) 0.6040(4) 0.3530(3) 0.171(6) Uani 1 1 d G . . . .
H42 H 0.496366 0.613228 0.365483 0.205 Uiso 1 1 calc R U . . .
C43 C 0.5494(5) 0.5922(3) 0.3585(2) 0.191(11) Uani 1 1 d G . . . .
H43 H 0.558881 0.593515 0.374770 0.229 Uiso 1 1 calc R U . . .
C45 C 0.6371(3) 0.5472(3) 0.3046(3) 0.159(8) Uani 1 1 d G . . . .
C46 C 0.6567(4) 0.5160(3) 0.3030(3) 0.164(7) Uani 1 1 d G U . . .
H46 H 0.644196 0.497053 0.296247 0.197 Uiso 1 1 calc R U . . .
C47 C 0.6951(4) 0.5133(4) 0.3116(3) 0.171(8) Uani 1 1 d G U . . .
H47 H 0.708227 0.492494 0.310523 0.206 Uiso 1 1 calc R U . . .
C48 C 0.7138(4) 0.5417(5) 0.3217(3) 0.213(12) Uani 1 1 d G U . . .
H48 H 0.739482 0.539865 0.327450 0.256 Uiso 1 1 calc R U . . .
C49 C 0.6942(5) 0.5728(4) 0.3233(3) 0.195(10) Uani 1 1 d G U . . .
H49 H 0.706706 0.591795 0.330101 0.234 Uiso 1 1 calc R U . . .
C50 C 0.6558(4) 0.5755(3) 0.3148(4) 0.194(10) Uani 1 1 d G U . . .
H50 H 0.642675 0.596354 0.315824 0.233 Uiso 1 1 calc R U . . .
C51 C 0.5320(5) 0.4649(3) 0.2320(3) 0.104(4) Uani 1 1 d . . . . .
C52 C 0.5552(6) 0.4355(3) 0.2314(3) 0.127(5) Uani 1 1 d . . . . .
H52 H 0.579173 0.434075 0.239573 0.153 Uiso 1 1 calc R U . . .
C53 C 0.5398(7) 0.4081(4) 0.2175(4) 0.139(6) Uani 1 1 d . . . . .
H53 H 0.555786 0.389865 0.212906 0.167 Uiso 1 1 calc R U . . .
C54 C 0.5027(5) 0.4083(4) 0.2111(3) 0.116(5) Uani 1 1 d . . . . .
H54 H 0.491576 0.388174 0.205246 0.139 Uiso 1 1 calc R U . . .
C55 C 0.4801(5) 0.4365(3) 0.2127(3) 0.119(5) Uani 1 1 d . . . . .
H55 H 0.455015 0.437117 0.205850 0.143 Uiso 1 1 calc R U . . .
C56 C 0.4957(5) 0.4645(4) 0.2250(4) 0.119(5) Uani 1 1 d . . . . .
H56 H 0.479861 0.483321 0.228374 0.143 Uiso 1 1 calc R U . . .
C57 C 0.5193(7) 0.5370(4) 0.2408(4) 0.141(5) Uani 1 1 d . . . . .
C58 C 0.5192(5) 0.5519(4) 0.2171(4) 0.142(7) Uani 1 1 d . . . . .
H58 H 0.535943 0.544396 0.204501 0.170 Uiso 1 1 calc R U . . .
C59 C 0.4902(7) 0.5809(5) 0.2128(6) 0.163(9) Uani 1 1 d . . . . .
H59 H 0.489872 0.593396 0.198078 0.196 Uiso 1 1 calc R U . . .
C60 C 0.4657(8) 0.5873(4) 0.2311(5) 0.141(5) Uani 1 1 d . . . . .
H60 H 0.449143 0.605959 0.228705 0.169 Uiso 1 1 calc R U . . .
C61 C 0.4616(7) 0.5710(7) 0.2524(5) 0.171(8) Uani 1 1 d . . . . .
H61 H 0.440719 0.575368 0.263090 0.205 Uiso 1 1 calc R U . . .
C62 C 0.4936(8) 0.5437(6) 0.2586(5) 0.177(10) Uani 1 1 d . . . . .
H62 H 0.494613 0.532735 0.274014 0.212 Uiso 1 1 calc R U . . .
C63 C 0.5912(9) 0.5812(4) 0.2690(4) 0.176(10) Uani 1 1 d . . . . .
H63A H 0.565164 0.584414 0.262123 0.211 Uiso 1 1 calc R U . . .
H63B H 0.600027 0.603193 0.275333 0.211 Uiso 1 1 calc R U . . .
C64 C 0.6165(9) 0.5708(7) 0.2499(6) 0.192(9) Uani 1 1 d . U . . .
H64 H 0.603336 0.579573 0.234965 0.230 Uiso 1 1 calc R U . . .
C65 C 0.6264(8) 0.5359(6) 0.2427(5) 0.175(8) Uani 1 1 d . U . . .
H65 H 0.639907 0.523692 0.256141 0.210 Uiso 1 1 calc R U . . .
C66 C 0.5976(5) 0.5121(4) 0.2284(4) 0.130(5) Uani 1 1 d . . . . .
H66A H 0.610700 0.490757 0.224391 0.156 Uiso 1 1 calc R U . . .
H66B H 0.589785 0.522951 0.212949 0.156 Uiso 1 1 calc R U . . .
C67 C 0.6741(12) 0.5732(9) 0.2311(10) 0.275(16) Uani 1 1 d D U . . .
C68 C 0.7064(10) 0.5622(8) 0.2495(8) 0.275(16) Uani 1 1 d D . . . .
H68A H 0.717751 0.541004 0.244098 0.413 Uiso 1 1 calc R U . . .
H68B H 0.695198 0.559295 0.265813 0.413 Uiso 1 1 calc R U . . .
H68C H 0.726369 0.579538 0.250175 0.413 Uiso 1 1 calc R U . . .
C69 C 0.6852(10) 0.5864(13) 0.2051(9) 0.33(3) Uani 1 1 d . . . . .
H69A H 0.665527 0.601848 0.199141 0.488 Uiso 1 1 d R U . . .
H69B H 0.686967 0.566998 0.194171 0.488 Uiso 1 1 d R U . . .
H69C H 0.710117 0.597878 0.205681 0.488 Uiso 1 1 d R U . . .
C70 C 0.6567(12) 0.5897(10) 0.3947(7) 0.134(11) Uani 0.5 1 d . U P . .
C71 C 0.6810(8) 0.4237(10) 0.2282(4) 0.252(3) Uani 1 1 d D . . . .
C72 C 0.4034(10) 0.5326(14) 0.3369(6) 0.380(13) Uani 1 1 d D . . A 1
C73 C 0.6357(14) 0.3607(11) 0.3868(9) 0.144(12) Uani 0.5 1 d . U P B -1

loop_
_atom_site_aniso_label
_atom_site_aniso_U_11
_atom_site_aniso_U_22
_atom_site_aniso_U_33
_atom_site_aniso_U_23
_atom_site_aniso_U_13
_atom_site_aniso_U_12
Pd1 0.1419(9) 0.0439(5) 0.1274(9) -0.0203(4) -0.0233(6) -0.0018(4)
Pd2 0.1245(8) 0.0435(5) 0.1300(9) -0.0048(4) -0.0172(5) -0.0102(4)
S1 0.133(7) 0.088(4) 0.152(7) 0.010(4) -0.043(5) -0.014(4)
S2 0.202(6) 0.194(5) 0.359(9) 0.037(6) 0.011(6) 0.068(4)
S3 0.179(8) 0.095(7) 0.184(16) -0.047(11) 0.016(7) -0.012(7)
S4 0.131(4) 0.203(6) 0.232(7) 0.058(6) -0.046(4) -0.046(4)
P1 0.119(2) 0.0469(12) 0.121(2) -0.0125(13) -0.0221(18) 0.0039(13)
P2 0.137(3) 0.0359(11) 0.117(2) -0.0208(12) -0.0019(18) 0.0043(12)
P3 0.162(4) 0.0458(14) 0.170(4) 0.0047(16) -0.041(3) -0.0282(17)
P4 0.107(2) 0.0628(15) 0.133(3) -0.0011(15) -0.0009(19) -0.0001(14)
F1 0.27(3) 0.23(3) 0.22(3) 0.00(2) -0.01(2) -0.07(2)
F2 0.33(3) 0.21(2) 0.138(17) 0.017(17) -0.01(2) 0.06(2)
F3 0.25(3) 0.21(2) 0.25(3) -0.09(2) -0.05(2) -0.03(2)
F4 0.202(6) 0.194(5) 0.359(9) 0.037(6) 0.011(6) 0.068(4)
F5 0.202(6) 0.194(5) 0.359(9) 0.037(6) 0.011(6) 0.068(4)
F6 0.202(6) 0.194(5) 0.359(9) 0.037(6) 0.011(6) 0.068(4)
F7 0.121(14) 0.17(2) 0.27(3) -0.013(18) -0.051(15) -0.037(14)
F8 0.25(3) 0.149(18) 0.26(3) -0.047(19) 0.04(2) 0.037(19)
F9 0.20(3) 0.27(4) 0.18(3) 0.10(3) 0.02(2) -0.05(3)
F10 0.256(17) 0.59(3) 0.30(2) 0.006(19) 0.012(15) 0.23(2)
F11 0.256(17) 0.59(3) 0.30(2) 0.006(19) 0.012(15) 0.23(2)
F12 0.206(15) 0.38(3) 0.30(2) 0.115(19) -0.072(14) -0.042(16)
O1 0.179(11) 0.118(8) 0.250(14) -0.006(9) 0.024(10) -0.068(8)
O2 0.160(13) 0.223(18) 0.174(13) -0.040(11) -0.015(10) -0.052(12)
O3 0.212(14) 0.219(15) 0.262(16) -0.022(13) 0.062(13) -0.033(12)
O4 0.225(10) 0.108(6) 0.386(16) 0.007(8) -0.006(11) 0.010(6)
O5 0.225(10) 0.108(6) 0.386(16) 0.007(8) -0.006(11) 0.010(6)
O6 0.225(10) 0.108(6) 0.386(16) 0.007(8) -0.006(11) 0.010(6)
O7 0.20(2) 0.116(13) 0.113(14) 0.022(11) 0.000(13) 0.049(14)
O8 0.182(13) 0.207(16) 0.35(2) 0.168(17) -0.083(15) -0.048(12)
O9 0.221(15) 0.091(7) 0.247(17) -0.021(8) 0.084(13) -0.022(8)
O10 0.140(10) 0.148(11) 0.302(19) 0.036(11) -0.087(12) -0.036(8)
O11 0.194(14) 0.095(8) 0.38(3) -0.095(12) -0.031(15) 0.022(9)
O12 0.25(3) 0.149(18) 0.26(3) -0.047(19) 0.04(2) 0.037(19)
N1 0.152(10) 0.045(4) 0.108(7) -0.023(4) -0.032(7) 0.007(5)
N2 0.124(8) 0.040(4) 0.154(10) -0.007(4) 0.006(7) 0.004(4)
C1 0.115(9) 0.047(5) 0.148(13) -0.012(6) -0.038(8) 0.003(5)
C2 0.140(11) 0.043(5) 0.115(11) 0.001(5) -0.035(8) -0.010(6)
C3 0.116(9) 0.051(5) 0.122(10) -0.016(5) -0.022(8) 0.012(5)
C4 0.099(9) 0.082(8) 0.157(15) -0.021(8) -0.024(9) 0.009(6)
C5 0.151(13) 0.091(9) 0.090(10) -0.011(7) -0.006(8) 0.036(9)
C6 0.135(11) 0.063(6) 0.151(12) -0.027(7) -0.004(9) 0.014(7)
C7 0.20(2) 0.050(7) 0.169(15) -0.036(8) -0.054(14) 0.002(8)
C8 0.123(11) 0.070(7) 0.145(12) -0.018(7) -0.020(9) 0.020(7)
C9 0.130(12) 0.077(8) 0.185(16) -0.026(9) -0.026(11) 0.024(8)
C10 0.122(10) 0.055(5) 0.125(10) -0.015(6) -0.019(8) -0.008(6)
C11 0.115(9) 0.041(4) 0.114(9) -0.013(5) -0.023(7) -0.010(5)
C12 0.131(10) 0.063(6) 0.112(9) -0.016(6) -0.037(8) 0.004(6)
C13 0.121(11) 0.090(8) 0.143(12) 0.010(8) -0.044(9) 0.010(7)
C14 0.183(18) 0.091(10) 0.153(15) -0.001(9) -0.027(13) 0.001(10)
C15 0.104(11) 0.127(14) 0.22(2) 0.026(14) -0.050(12) 0.010(10)
C16 0.121(11) 0.171(14) 0.167(13) -0.043(11) -0.035(10) -0.027(11)
C17 0.133(11) 0.098(8) 0.156(12) -0.036(8) -0.017(9) -0.010(8)
C18 0.25(2) 0.061(7) 0.136(13) -0.028(7) -0.049(14) -0.029(10)
C19 0.145(9) 0.129(9) 0.147(9) -0.034(8) -0.013(8) -0.026(8)
C20 0.216(18) 0.057(6) 0.151(13) -0.030(7) -0.041(12) -0.054(9)
C21 0.26(3) 0.16(2) 0.159(18) -0.021(15) -0.05(2) -0.07(2)
C22 0.120(9) 0.055(5) 0.117(9) -0.021(6) 0.014(7) -0.003(6)
C23 0.162(14) 0.066(7) 0.133(12) -0.032(7) -0.027(10) -0.007(8)
C24 0.25(3) 0.132(15) 0.154(17) -0.070(13) -0.012(16) 0.009(16)
C25 0.153(16) 0.133(15) 0.166(18) -0.031(13) -0.025(13) -0.025(13)
C26 0.191(18) 0.076(8) 0.148(14) -0.053(9) -0.004(13) -0.031(10)
C27 0.176(14) 0.053(5) 0.123(10) -0.019(6) -0.006(9) -0.015(7)
C28 0.111(10) 0.040(4) 0.148(12) -0.026(6) 0.023(8) -0.001(5)
C29 0.107(10) 0.086(8) 0.154(13) -0.050(8) 0.009(9) -0.030(7)
C30 0.140(15) 0.077(8) 0.19(2) -0.028(11) -0.027(14) -0.018(8)
C31 0.153(16) 0.054(7) 0.22(2) -0.033(10) 0.024(15) -0.015(8)
C32 0.134(14) 0.066(7) 0.209(19) 0.012(9) 0.028(14) 0.008(8)
C33 0.130(12) 0.061(7) 0.199(19) -0.032(9) 0.029(12) 0.010(7)
C34 0.155(12) 0.053(6) 0.112(9) -0.011(5) -0.003(8) -0.028(7)
C35 0.113(9) 0.052(5) 0.126(10) -0.010(5) -0.007(7) 0.001(5)
C36 0.109(8) 0.049(5) 0.111(8) -0.017(5) -0.004(6) 0.000(5)
C37 0.115(9) 0.045(5) 0.156(12) -0.015(6) -0.009(8) 0.007(5)
C38 0.076(7) 0.061(6) 0.150(11) -0.020(6) -0.017(6) -0.002(5)
C44 0.24(2) 0.072(8) 0.113(11) -0.014(7) -0.031(13) -0.021(10)
C39 0.239(19) 0.087(7) 0.186(15) -0.032(8) -0.023(13) -0.012(9)
C40 0.164(14) 0.178(15) 0.170(15) -0.052(12) 0.001(12) 0.027(12)
C41 0.23(3) 0.37(6) 0.19(3) -0.07(3) -0.08(2) 0.12(3)
C42 0.239(19) 0.087(7) 0.186(15) -0.032(8) -0.023(13) -0.012(9)
C43 0.22(2) 0.123(14) 0.23(3) -0.076(16) -0.07(2) 0.067(16)
C45 0.133(13) 0.057(7) 0.29(3) 0.016(10) -0.017(14) -0.025(8)
C46 0.115(11) 0.177(15) 0.201(15) 0.007(13) -0.039(11) -0.021(11)
C47 0.166(14) 0.145(13) 0.203(16) 0.007(12) -0.049(13) -0.019(12)
C48 0.196(17) 0.222(19) 0.223(18) 0.024(15) -0.054(15) 0.002(16)
C49 0.152(15) 0.199(17) 0.234(18) -0.022(15) -0.026(14) -0.016(14)
C50 0.167(15) 0.183(16) 0.231(18) -0.036(14) -0.027(14) -0.018(13)
C51 0.112(10) 0.063(6) 0.136(11) -0.013(6) 0.019(8) 0.000(6)
C52 0.148(13) 0.073(7) 0.160(14) -0.030(8) -0.002(11) 0.010(8)
C53 0.182(19) 0.073(8) 0.162(15) -0.021(9) 0.035(13) -0.010(9)
C54 0.102(10) 0.101(10) 0.144(13) -0.002(8) -0.001(9) -0.026(8)
C55 0.115(10) 0.073(7) 0.168(15) -0.014(8) -0.013(9) 0.004(7)
C56 0.116(11) 0.071(7) 0.171(15) -0.014(8) -0.001(10) -0.008(7)
C57 0.180(13) 0.074(6) 0.168(13) -0.024(7) -0.054(11) 0.005(7)
C58 0.111(11) 0.098(10) 0.22(2) 0.064(12) -0.024(12) -0.024(8)
C59 0.153(17) 0.104(12) 0.23(3) 0.062(15) -0.060(16) -0.048(12)
C60 0.180(13) 0.074(6) 0.168(13) -0.024(7) -0.054(11) 0.005(7)
C61 0.149(17) 0.18(2) 0.18(2) -0.057(18) -0.004(15) 0.005(16)
C62 0.22(2) 0.145(17) 0.161(18) -0.050(14) -0.019(16) 0.086(16)
C63 0.32(3) 0.063(8) 0.141(14) -0.011(8) 0.057(18) -0.019(12)
C64 0.209(17) 0.152(14) 0.213(17) 0.018(13) 0.046(14) -0.043(13)
C65 0.184(15) 0.143(13) 0.197(16) -0.022(12) 0.018(13) -0.036(12)
C66 0.148(14) 0.082(8) 0.158(15) 0.004(9) 0.001(11) 0.001(8)
C67 0.25(3) 0.22(2) 0.35(4) -0.02(2) 0.00(2) -0.14(3)
C68 0.25(3) 0.22(2) 0.35(4) -0.02(2) 0.00(2) -0.14(3)
C69 0.21(3) 0.42(7) 0.35(5) 0.09(5) 0.12(3) -0.03(4)
C70 0.133(13) 0.135(14) 0.135(14) 0.000(9) -0.010(9) -0.007(9)
C71 0.202(6) 0.194(5) 0.359(9) 0.037(6) 0.011(6) 0.068(4)
C72 0.256(17) 0.59(3) 0.30(2) 0.006(19) 0.012(15) 0.23(2)
C73 0.15(2) 0.117(17) 0.17(2) 0.007(15) 0.011(17) 0.003(16)

loop_
_atom_type_symbol
_atom_type_description
_atom_type_scat_dispersion_real
_atom_type_scat_dispersion_imag
_atom_type_scat_source
C C 0.0181 0.0091 'International Tables Vol C Tables 4.2.6.8 and 6.1.1.4'
H H 0.0000 0.0000 'International Tables Vol C Tables 4.2.6.8 and 6.1.1.4'
F F 0.0727 0.0534 'International Tables Vol C Tables 4.2.6.8 and 6.1.1.4'
N N 0.0311 0.0180 'International Tables Vol C Tables 4.2.6.8 and 6.1.1.4'
O O 0.0492 0.0322 'International Tables Vol C Tables 4.2.6.8 and 6.1.1.4'
P P 0.2955 0.4335 'International Tables Vol C Tables 4.2.6.8 and 6.1.1.4'
Pd Pd 0.1215 3.9337 'International Tables Vol C Tables 4.2.6.8 and 6.1.1.4'
S S 0.3331 0.5567 'International Tables Vol C Tables 4.2.6.8 and 6.1.1.4'

loop_
_geom_angle_atom_site_label_1
_geom_angle_atom_site_label_2
_geom_angle_atom_site_label_3
_geom_angle
_geom_angle_site_symmetry_1
_geom_angle_site_symmetry_3
_geom_angle_publ_flag
P2 Pd1 P1 107.23(12) . . ?
C18 Pd1 P1 93.7(5) . . ?
C18 Pd1 P2 157.9(4) . . ?
C18 Pd1 C19 38.5(8) . . ?
C18 Pd1 C20 66.0(7) . . ?
C19 Pd1 P1 127.7(7) . . ?
C19 Pd1 P2 123.8(7) . . ?
C19 Pd1 C20 36.4(7) . . ?
C20 Pd1 P1 158.9(5) . . ?
C20 Pd1 P2 92.4(5) . . ?
P3 Pd2 P4 94.45(14) . . ?
N1 Pd2 P3 87.4(3) . . ?
N1 Pd2 P4 171.5(4) . . ?
N1 Pd2 N2 86.4(4) . . ?
N2 Pd2 P3 173.1(4) . . ?
N2 Pd2 P4 92.1(4) . . ?
S1 S1 O2 64.0(10) 2_665 2_665 ?
S1 S1 O2 63.4(12) 2_665 . ?
S1 S1 O7 123.8(11) 2_665 . ?
S1 S1 C70 130.3(13) 2_665 . ?
O2 S1 O2 125.0(10) 2_665 . ?
O2 S1 O7 115.9(15) 2_665 . ?
O2 S1 O7 105.9(17) . . ?
O2 S1 C70 97.0(17) 2_665 . ?
O2 S1 C70 104.4(15) . . ?
O7 S1 C70 105.9(17) . . ?
O4 S2 O5 116.1(13) . . ?
O4 S2 C71 116.7(15) . . ?
O5 S2 C71 78.8(17) . . ?
O6 S2 O4 114.7(17) . . ?
O6 S2 O5 115.4(13) . . ?
O6 S2 C71 110.1(16) . . ?
S3 S3 O11 57.5(16) 7 . ?
S3 S3 O11 85(2) 7 7 ?
S3 S3 O12 139(3) 7 . ?
S3 S3 C73 50.5(15) 7 . ?
O11 S3 O11 110.2(14) 7 . ?
O11 S3 O12 136(3) 7 . ?
O11 S3 C73 96.7(17) . . ?
O11 S3 C73 100(2) 7 . ?
O12 S3 O11 101(2) . . ?
O12 S3 C73 106(4) . . ?
O8 S4 O9 116.7(13) . . ?
O8 S4 O10 114.2(11) . . ?
O8 S4 C72 106.9(16) . . ?
O9 S4 C72 101.9(11) . . ?
O10 S4 O9 118.1(13) . . ?
O10 S4 C72 94.7(13) . . ?
C3 P1 Pd1 112.1(4) . . ?
C11 P1 Pd1 113.6(5) . . ?
C11 P1 C3 100.4(6) . . ?
C12 P1 Pd1 115.5(4) . . ?
C12 P1 C3 106.0(7) . . ?
C12 P1 C11 108.0(5) . . ?
C22 P2 Pd1 121.9(5) . . ?
C28 P2 Pd1 114.8(6) . . ?
C28 P2 C22 103.8(7) . . ?
C28 P2 C36 102.9(5) . 7 ?
C36 P2 Pd1 106.3(4) 7 . ?
C36 P2 C22 105.3(6) 7 . ?
C39 P3 Pd2 110.1(5) . . ?
C39 P3 C63 99.3(8) . . ?
C45 P3 Pd2 108.7(4) . . ?
C45 P3 C39 113.3(8) . . ?
C45 P3 C63 103.8(11) . . ?
C63 P3 Pd2 121.4(7) . . ?
C51 P4 Pd2 114.3(5) . . ?
C57 P4 Pd2 109.5(7) . . ?
C57 P4 C51 103.4(7) . . ?
C57 P4 C66 106.6(10) . . ?
C66 P4 Pd2 118.4(6) . . ?
C66 P4 C51 103.4(7) . . ?
C64 O1 C67 101(2) . . ?
S1 O2 S1 52.5(9) 2_665 . ?
C67 O3 C65 98(3) . . ?
S3 O11 S3 37.5(11) 7 . ?
C1 N1 Pd2 125.8(11) . . ?
C5 N1 Pd2 116.6(10) . . ?
C5 N1 C1 117.4(13) . . ?
C34 N2 Pd2 113.7(8) . . ?
C38 N2 Pd2 125.7(8) . . ?
C38 N2 C34 120.6(10) . . ?
N1 C1 H1 119.7 . . ?
C2 C1 N1 120.6(15) . . ?
C2 C1 H1 119.7 . . ?
C1 C2 H2 119.7 . . ?
C1 C2 C3 120.7(13) . . ?
C3 C2 H2 119.7 . . ?
C2 C3 P1 123.0(10) . . ?
C4 C3 P1 123.1(13) . . ?
C4 C3 C2 113.9(14) . . ?
C3 C4 H4 118.2 . . ?
C5 C4 C3 123.6(16) . . ?
C5 C4 H4 118.2 . . ?
N1 C5 C4 123.6(15) . . ?
N1 C5 H5 118.2 . . ?
C4 C5 H5 118.2 . . ?
C7 C6 H6 121.4 . . ?
C7 C6 C11 117.1(16) . . ?
C11 C6 H6 121.4 . . ?
C6 C7 H7 118.0 . . ?
C6 C7 C8 124.0(16) . . ?
C8 C7 H7 118.0 . . ?
C7 C8 H8 119.3 . . ?
C9 C8 C7 121.3(13) . . ?
C9 C8 H8 119.3 . . ?
C8 C9 H9 121.8 . . ?
C8 C9 C10 116.4(16) . . ?
C10 C9 H9 121.8 . . ?
C9 C10 H10 118.9 . . ?
C11 C10 C9 122.1(12) . . ?
C11 C10 H10 118.9 . . ?
C6 C11 P1 122.5(11) . . ?
C10 C11 P1 118.4(8) . . ?
C10 C11 C6 119.0(11) . . ?
C13 C12 P1 115.5(9) . . ?
C17 C12 P1 125.0(11) . . ?
C17 C12 C13 119.3(14) . . ?
C12 C13 H13 120.3 . . ?
C12 C13 C14 119.4(14) . . ?
C14 C13 H13 120.3 . . ?
C13 C14 H14 120.7 . . ?
C15 C14 C13 118.7(17) . . ?
C15 C14 H14 120.7 . . ?
C14 C15 H15 119.0 . . ?
C14 C15 C16 122.0(17) . . ?
C16 C15 H15 119.0 . . ?
C15 C16 H16 118.7 . . ?
C15 C16 C17 122.6(17) . . ?
C17 C16 H16 118.7 . . ?
C12 C17 C16 117.2(17) . . ?
C12 C17 H17 121.4 . . ?
C16 C17 H17 121.4 . . ?
Pd1 C18 H18A 116.1 . . ?
Pd1 C18 H18B 116.1 . . ?
H18A C18 H18B 113.1 . . ?
C19 C18 Pd1 74.2(12) . . ?
C19 C18 H18A 116.1 . . ?
C19 C18 H18B 116.1 . . ?
C18 C19 Pd1 67.3(10) . . ?
C18 C19 C21 130(2) . . ?
C20 C19 Pd1 72.3(10) . . ?
C20 C19 C18 114(2) . . ?
C20 C19 C21 114(2) . . ?
C21 C19 Pd1 117.7(13) . . ?
Pd1 C20 H20A 116.5 . . ?
Pd1 C20 H20B 116.5 . . ?
C19 C20 Pd1 71.2(9) . . ?
C19 C20 H20A 116.5 . . ?
C19 C20 H20B 116.5 . . ?
H20A C20 H20B 113.5 . . ?
C19 C21 H21A 109.5 . . ?
C19 C21 H21B 109.5 . . ?
C19 C21 H21C 109.5 . . ?
H21A C21 H21B 109.5 . . ?
H21A C21 H21C 109.5 . . ?
H21B C21 H21C 109.5 . . ?
C23 C22 P2 124.3(8) . . ?
C23 C22 C27 122.4(13) . . ?
C27 C22 P2 113.3(12) . . ?
C22 C23 H23 119.3 . . ?
C22 C23 C24 121.5(15) . . ?
C24 C23 H23 119.3 . . ?
C23 C24 H24 120.0 . . ?
C23 C24 C25 120(2) . . ?
C25 C24 H24 120.0 . . ?
C24 C25 H25 120.5 . . ?
C26 C25 C24 118.9(19) . . ?
C26 C25 H25 120.5 . . ?
C25 C26 H26 119.1 . . ?
C25 C26 C27 121.7(15) . . ?
C27 C26 H26 119.1 . . ?
C22 C27 C26 114.5(16) . . ?
C22 C27 H27 122.7 . . ?
C26 C27 H27 122.8 . . ?
C29 C28 P2 121.3(14) . . ?
C29 C28 C33 118.9(14) . . ?
C33 C28 P2 119.7(12) . . ?
C28 C29 H29 119.7 . . ?
C28 C29 C30 120.6(18) . . ?
C30 C29 H29 119.7 . . ?
C29 C30 H30 122.5 . . ?
C31 C30 C29 115.0(19) . . ?
C31 C30 H30 122.5 . . ?
C30 C31 H31 115.1 . . ?
C30 C31 C32 130(2) . . ?
C32 C31 H31 115.1 . . ?
C31 C32 H32 124.2 . . ?
C33 C32 C31 112(2) . . ?
C33 C32 H32 124.2 . . ?
C28 C33 H33 118.0 . . ?
C32 C33 C28 124.1(19) . . ?
C32 C33 H33 118.0 . . ?
N2 C34 H34 120.8 . . ?
N2 C34 C35 118.5(13) . . ?
C35 C34 H34 120.8 . . ?
C34 C35 H35 119.5 . . ?
C36 C35 C34 121.0(12) . . ?
C36 C35 H35 119.5 . . ?
C35 C36 P2 119.7(9) . 7 ?
C35 C36 C37 117.1(10) . . ?
C37 C36 P2 123.2(9) . 7 ?
C36 C37 H37 119.1 . . ?
C38 C37 C36 121.8(12) . . ?
C38 C37 H37 119.1 . . ?
N2 C38 C37 120.6(11) . . ?
N2 C38 H38 119.7 . . ?
C37 C38 H38 119.7 . . ?
C39 C44 H44 120.0 . . ?
C39 C44 C43 120.0 . . ?
C43 C44 H44 120.0 . . ?
C44 C39 P3 115.0(9) . . ?
C44 C39 C40 120.0 . . ?
C40 C39 P3 124.1(9) . . ?
C39 C40 H40 120.0 . . ?
C39 C40 C41 120.0 . . ?
C41 C40 H40 120.0 . . ?
C40 C41 H41 120.0 . . ?
C42 C41 C40 120.0 . . ?
C42 C41 H41 120.0 . . ?
C41 C42 H42 120.0 . . ?
C41 C42 C43 120.0 . . ?
C43 C42 H42 120.0 . . ?
C44 C43 H43 120.0 . . ?
C42 C43 C44 120.0 . . ?
C42 C43 H43 120.0 . . ?
C46 C45 P3 121.5(8) . . ?
C46 C45 C50 120.0 . . ?
C50 C45 P3 118.5(8) . . ?
C45 C46 H46 120.0 . . ?
C45 C46 C47 120.0 . . ?
C47 C46 H46 120.0 . . ?
C46 C47 H47 120.0 . . ?
C48 C47 C46 120.0 . . ?
C48 C47 H47 120.0 . . ?
C47 C48 H48 120.0 . . ?
C49 C48 C47 120.0 . . ?
C49 C48 H48 120.0 . . ?
C48 C49 H49 120.0 . . ?
C48 C49 C50 120.0 . . ?
C50 C49 H49 120.0 . . ?
C45 C50 H50 120.0 . . ?
C49 C50 C45 120.0 . . ?
C49 C50 H50 120.0 . . ?
C52 C51 P4 116.3(12) . . ?
C56 C51 P4 121.4(10) . . ?
C56 C51 C52 121.8(13) . . ?
C51 C52 H52 122.3 . . ?
C51 C52 C53 115.3(17) . . ?
C53 C52 H52 122.3 . . ?
C52 C53 H53 120.2 . . ?
C54 C53 C52 119.6(17) . . ?
C54 C53 H53 120.2 . . ?
C53 C54 H54 118.5 . . ?
C53 C54 C55 123.0(15) . . ?
C55 C54 H54 118.5 . . ?
C54 C55 H55 121.5 . . ?
C54 C55 C56 117.0(15) . . ?
C56 C55 H55 121.5 . . ?
C51 C56 C55 121.0(14) . . ?
C51 C56 H56 119.5 . . ?
C55 C56 H56 119.5 . . ?
C58 C57 P4 119.0(18) . . ?
C62 C57 P4 115.9(17) . . ?
C62 C57 C58 125(2) . . ?
C57 C58 H58 121.7 . . ?
C57 C58 C59 117(2) . . ?
C59 C58 H58 121.7 . . ?
C58 C59 H59 121.8 . . ?
C60 C59 C58 116(2) . . ?
C60 C59 H59 121.8 . . ?
C59 C60 H60 115.7 . . ?
C61 C60 C59 129(2) . . ?
C61 C60 H60 115.7 . . ?
C60 C61 H61 121.9 . . ?
C60 C61 C62 116(2) . . ?
C62 C61 H61 121.9 . . ?
C57 C62 C61 116(2) . . ?
C57 C62 H62 121.9 . . ?
C61 C62 H62 121.9 . . ?
P3 C63 H63A 108.7 . . ?
P3 C63 H63B 108.7 . . ?
H63A C63 H63B 107.6 . . ?
C64 C63 P3 114.0(18) . . ?
C64 C63 H63A 108.7 . . ?
C64 C63 H63B 108.7 . . ?
O1 C64 H64 102.4 . . ?
O1 C64 C65 108(2) . . ?
C63 C64 O1 111(3) . . ?
C63 C64 H64 102.4 . . ?
C63 C64 C65 128(2) . . ?
C65 C64 H64 102.4 . . ?
O3 C65 H65 111.6 . . ?
O3 C65 C66 96.8(19) . . ?
C64 C65 O3 100(2) . . ?
C64 C65 H65 111.6 . . ?
C64 C65 C66 123(2) . . ?
C66 C65 H65 111.6 . . ?
P4 C66 H66A 109.5 . . ?
P4 C66 H66B 109.5 . . ?
C65 C66 P4 110.6(15) . . ?
C65 C66 H66A 109.5 . . ?
C65 C66 H66B 109.5 . . ?
H66A C66 H66B 108.1 . . ?
O1 C67 O3 112(3) . . ?
O1 C67 C68 93(4) . . ?
O1 C67 C69 129(4) . . ?
O3 C67 C68 110(3) . . ?
O3 C67 C69 93(4) . . ?
C69 C67 C68 120(4) . . ?
C67 C68 H68A 109.5 . . ?
C67 C68 H68B 109.5 . . ?
C67 C68 H68C 109.5 . . ?
H68A C68 H68B 109.5 . . ?
H68A C68 H68C 109.5 . . ?
H68B C68 H68C 109.5 . . ?
C67 C69 H69A 110.0 . . ?
C67 C69 H69B 107.9 . . ?
C67 C69 H69C 110.4 . . ?
H69A C69 H69B 109.5 . . ?
H69A C69 H69C 109.5 . . ?
H69B C69 H69C 109.5 . . ?
F1 C70 S1 120(3) . . ?
F1 C70 F3 103(3) . . ?
F2 C70 S1 109(3) . . ?
F2 C70 F1 110(4) . . ?
F2 C70 F3 113(3) . . ?
F3 C70 S1 100(3) . . ?
F4 C71 S2 93.1(18) . . ?
F5 C71 S2 112.5(18) . . ?
F5 C71 F4 82(2) . . ?
F5 C71 F6 125(2) . . ?
F6 C71 S2 122.8(18) . . ?
F6 C71 F4 92(2) . . ?
F10 C72 S4 111(4) . . ?
F11 C72 S4 97(3) . . ?
F11 C72 F10 99(3) . . ?
F11 C72 F12 127(4) . . ?
F12 C72 S4 92(3) . . ?
F12 C72 F10 126(4) . . ?
F7 C73 S3 105(3) . . ?
F7 C73 F8 121(4) . . ?
F7 C73 F9 106(5) . . ?
F8 C73 S3 101(3) . . ?
F9 C73 S3 117(4) . . ?
F9 C73 F8 107(4) . . ?

loop_
_geom_bond_atom_site_label_1
_geom_bond_atom_site_label_2
_geom_bond_distance
_geom_bond_site_symmetry_2
_geom_bond_publ_flag
Pd1 P1 2.317(3) . ?
Pd1 P2 2.303(4) . ?
Pd1 C18 2.099(17) . ?
Pd1 C19 2.188(18) . ?
Pd1 C20 2.202(10) . ?
Pd2 P3 2.289(3) . ?
Pd2 P4 2.295(4) . ?
Pd2 N1 2.092(12) . ?
Pd2 N2 2.130(9) . ?
S1 S1 1.149(17) 2_665 ?
S1 O2 1.302(17) . ?
S1 O2 1.295(18) 2_665 ?
S1 O7 1.36(2) . ?
S1 C70 1.81(4) . ?
S2 O4 1.47(2) . ?
S2 O5 1.58(2) . ?
S2 O6 1.31(3) . ?
S2 C71 1.845(17) . ?
S3 S3 0.93(2) 7 ?
S3 O11 1.289(19) 7 ?
S3 O11 1.52(2) . ?
S3 O12 1.40(2) . ?
S3 C73 1.94(5) . ?
S4 O8 1.396(16) . ?
S4 O9 1.484(16) . ?
S4 O10 1.450(14) . ?
S4 C72 1.96(5) . ?
P1 C3 1.847(15) . ?
P1 C11 1.786(11) . ?
P1 C12 1.768(13) . ?
P2 C22 1.845(14) . ?
P2 C28 1.785(14) . ?
P2 C36 1.826(10) 7 ?
P3 C39 1.790(13) . ?
P3 C45 1.759(12) . ?
P3 C63 1.802(18) . ?
P4 C51 1.872(13) . ?
P4 C57 1.807(18) . ?
P4 C66 1.831(19) . ?
F1 C70 1.45(5) . ?
F2 C70 1.41(5) . ?
F3 C70 1.51(5) . ?
F4 C71 1.64(4) . ?
F5 C71 1.250(17) . ?
F6 C71 1.256(17) . ?
F7 C73 1.21(5) . ?
F8 C73 1.33(5) . ?
F9 C73 1.21(5) . ?
F10 C72 1.266(19) . ?
F11 C72 1.23(2) . ?
F12 C72 1.261(18) . ?
O1 C64 1.41(3) . ?
O1 C67 1.45(5) . ?
O3 C65 1.52(3) . ?
O3 C67 1.48(4) . ?
N1 C1 1.418(17) . ?
N1 C5 1.288(19) . ?
N2 C34 1.388(18) . ?
N2 C38 1.333(16) . ?
C1 H1 0.9300 . ?
C1 C2 1.33(2) . ?
C2 H2 0.9300 . ?
C2 C3 1.44(2) . ?
C3 C4 1.365(19) . ?
C4 H4 0.9300 . ?
C4 C5 1.31(2) . ?
C5 H5 0.9300 . ?
C6 H6 0.9300 . ?
C6 C7 1.36(2) . ?
C6 C11 1.436(18) . ?
C7 H7 0.9300 . ?
C7 C8 1.41(2) . ?
C8 H8 0.9300 . ?
C8 C9 1.35(2) . ?
C9 H9 0.9300 . ?
C9 C10 1.462(18) . ?
C10 H10 0.9300 . ?
C10 C11 1.401(19) . ?
C12 C13 1.423(18) . ?
C12 C17 1.398(18) . ?
C13 H13 0.9300 . ?
C13 C14 1.46(2) . ?
C14 H14 0.9300 . ?
C14 C15 1.33(3) . ?
C15 H15 0.9300 . ?
C15 C16 1.34(3) . ?
C16 H16 0.9300 . ?
C16 C17 1.43(3) . ?
C17 H17 0.9300 . ?
C18 H18A 0.9700 . ?
C18 H18B 0.9700 . ?
C18 C19 1.42(3) . ?
C19 C20 1.37(3) . ?
C19 C21 1.47(3) . ?
C20 H20A 0.9700 . ?
C20 H20B 0.9700 . ?
C21 H21A 0.9600 . ?
C21 H21B 0.9600 . ?
C21 H21C 0.9600 . ?
C22 C23 1.36(2) . ?
C22 C27 1.402(16) . ?
C23 H23 0.9300 . ?
C23 C24 1.38(3) . ?
C24 H24 0.9300 . ?
C24 C25 1.39(3) . ?
C25 H25 0.9300 . ?
C25 C26 1.38(3) . ?
C26 H26 0.9300 . ?
C26 C27 1.46(2) . ?
C27 H27 0.9300 . ?
C28 C29 1.38(2) . ?
C28 C33 1.44(2) . ?
C29 H29 0.9300 . ?
C29 C30 1.42(3) . ?
C30 H30 0.9300 . ?
C30 C31 1.37(3) . ?
C31 H31 0.9300 . ?
C31 C32 1.42(3) . ?
C32 H32 0.9300 . ?
C32 C33 1.37(2) . ?
C33 H33 0.9300 . ?
C34 H34 0.9300 . ?
C34 C35 1.389(15) . ?
C35 H35 0.9300 . ?
C35 C36 1.372(17) . ?
C36 C37 1.401(17) . ?
C37 H37 0.9300 . ?
C37 C38 1.338(15) . ?
C38 H38 0.9300 . ?
C44 H44 0.9300 . ?
C44 C39 1.3900 . ?
C44 C43 1.3900 . ?
C39 C40 1.3900 . ?
C40 H40 0.9300 . ?
C40 C41 1.3900 . ?
C41 H41 0.9300 . ?
C41 C42 1.3900 . ?
C42 H42 0.9300 . ?
C42 C43 1.3900 . ?
C43 H43 0.9300 . ?
C45 C46 1.3900 . ?
C45 C50 1.3900 . ?
C46 H46 0.9300 . ?
C46 C47 1.3900 . ?
C47 H47 0.9300 . ?
C47 C48 1.3900 . ?
C48 H48 0.9300 . ?
C48 C49 1.3900 . ?
C49 H49 0.9300 . ?
C49 C50 1.3900 . ?
C50 H50 0.9300 . ?
C51 C52 1.39(2) . ?
C51 C56 1.29(2) . ?
C52 H52 0.9300 . ?
C52 C53 1.40(2) . ?
C53 H53 0.9300 . ?
C53 C54 1.31(2) . ?
C54 H54 0.9300 . ?
C54 C55 1.35(2) . ?
C55 H55 0.9300 . ?
C55 C56 1.38(2) . ?
C56 H56 0.9300 . ?
C57 C58 1.40(3) . ?
C57 C62 1.32(3) . ?
C58 H58 0.9300 . ?
C58 C59 1.52(3) . ?
C59 H59 0.9300 . ?
C59 C60 1.31(3) . ?
C60 H60 0.9300 . ?
C60 C61 1.32(3) . ?
C61 H61 0.9300 . ?
C61 C62 1.56(3) . ?
C62 H62 0.9300 . ?
C63 H63A 0.9700 . ?
C63 H63B 0.9700 . ?
C63 C64 1.40(3) . ?
C64 H64 0.9800 . ?
C64 C65 1.46(3) . ?
C65 H65 0.9800 . ?
C65 C66 1.55(3) . ?
C66 H66A 0.9700 . ?
C66 H66B 0.9700 . ?
C67 C68 1.542(10) . ?
C67 C69 1.53(5) . ?
C68 H68A 0.9600 . ?
C68 H68B 0.9600 . ?
C68 H68C 0.9600 . ?
C69 H69A 0.9597 . ?
C69 H69B 0.9602 . ?
C69 H69C 0.9601 . ?

loop_
_geom_torsion_atom_site_label_1
_geom_torsion_atom_site_label_2
_geom_torsion_atom_site_label_3
_geom_torsion_atom_site_label_4
_geom_torsion
_geom_torsion_site_symmetry_1
_geom_torsion_site_symmetry_2
_geom_torsion_site_symmetry_3
_geom_torsion_site_symmetry_4
_geom_torsion_publ_flag
Pd1 P1 C3 C2 -100.4(9) . . . . ?
Pd1 P1 C3 C4 77.7(10) . . . . ?
Pd1 P1 C11 C6 -171.1(10) . . . . ?
Pd1 P1 C11 C10 3.6(12) . . . . ?
Pd1 P1 C12 C13 39.7(14) . . . . ?
Pd1 P1 C12 C17 -145.6(14) . . . . ?
Pd1 P2 C22 C23 -119.5(13) . . . . ?
Pd1 P2 C22 C27 60.2(12) . . . . ?
Pd1 P2 C28 C29 4.5(10) . . . . ?
Pd1 P2 C28 C33 -176.5(7) . . . . ?
Pd1 C18 C19 C20 -56.6(13) . . . . ?
Pd1 C18 C19 C21 108(2) . . . . ?
Pd2 P3 C39 C44 100.2(8) . . . . ?
Pd2 P3 C39 C40 -69.1(8) . . . . ?
Pd2 P3 C45 C46 14.5(11) . . . . ?
Pd2 P3 C45 C50 -164.0(8) . . . . ?
Pd2 P3 C63 C64 -66(3) . . . . ?
Pd2 P4 C51 C52 -68.7(13) . . . . ?
Pd2 P4 C51 C56 103.1(15) . . . . ?
Pd2 P4 C57 C58 160.2(12) . . . . ?
Pd2 P4 C57 C62 -25.0(18) . . . . ?
Pd2 P4 C66 C65 -35.3(16) . . . . ?
Pd2 N1 C1 C2 -174.5(7) . . . . ?
Pd2 N1 C5 C4 177.9(11) . . . . ?
Pd2 N2 C34 C35 -177.0(10) . . . . ?
Pd2 N2 C38 C37 174.6(12) . . . . ?
S1 S1 C70 F1 131(3) 2_665 . . . ?
S1 S1 C70 F2 2(4) 2_665 . . . ?
S1 S1 C70 F3 -117(3) 2_665 . . . ?
P1 C3 C4 C5 -173.3(12) . . . . ?
P1 C12 C13 C14 172.5(14) . . . . ?
P1 C12 C17 C16 -179.0(15) . . . . ?
P2 C22 C23 C24 -177.9(16) . . . . ?
P2 C22 C27 C26 -173.8(12) . . . . ?
P2 C28 C29 C30 177.9(9) . . . . ?
P2 C28 C33 C32 -178.5(10) . . . . ?
P2 C36 C37 C38 175.6(12) 7 . . . ?
P3 C39 C40 C41 168.8(10) . . . . ?
P3 C45 C46 C47 -178.6(14) . . . . ?
P3 C45 C50 C49 178.6(13) . . . . ?
P3 C63 C64 O1 -106(2) . . . . ?
P3 C63 C64 C65 29(4) . . . . ?
P4 C51 C52 C53 -173.7(13) . . . . ?
P4 C51 C56 C55 177.3(14) . . . . ?
P4 C57 C58 C59 -178.0(12) . . . . ?
P4 C57 C62 C61 -175.9(15) . . . . ?
O1 C64 C65 O3 -45(3) . . . . ?
O1 C64 C65 C66 -151(2) . . . . ?
O2 S1 O2 S1 -19(2) 2_665 . . 2_665 ?
O2 S1 C70 F1 -162(3) . . . . ?
O2 S1 C70 F1 70(3) 2_665 . . . ?
O2 S1 C70 F2 70(3) . . . . ?
O2 S1 C70 F2 -59(3) 2_665 . . . ?
O2 S1 C70 F3 -49(3) . . . . ?
O2 S1 C70 F3 -178(2) 2_665 . . . ?
O3 C65 C66 P4 -170.4(15) . . . . ?
O4 S2 C71 F4 63.0(17) . . . . ?
O4 S2 C71 F5 146(3) . . . . ?
O4 S2 C71 F6 -31(4) . . . . ?
O5 S2 C71 F4 176.8(13) . . . . ?
O5 S2 C71 F5 -100(3) . . . . ?
O5 S2 C71 F6 83(3) . . . . ?
O6 S2 C71 F4 -70.0(16) . . . . ?
O6 S2 C71 F5 13(3) . . . . ?
O6 S2 C71 F6 -164(3) . . . . ?
O7 S1 O2 S1 120.3(12) . . . 2_665 ?
O7 S1 C70 F1 -50(4) . . . . ?
O7 S1 C70 F2 -179(3) . . . . ?
O7 S1 C70 F3 62(3) . . . . ?
O11 S3 O11 S3 70(2) 7 . . 7 ?
O12 S3 O11 S3 -141(3) . . . 7 ?
N1 C1 C2 C3 -0.9(15) . . . . ?
N2 C34 C35 C36 -1(2) . . . . ?
C1 N1 C5 C4 2(2) . . . . ?
C1 C2 C3 P1 176.4(8) . . . . ?
C1 C2 C3 C4 -2.0(15) . . . . ?
C2 C3 C4 C5 5.0(19) . . . . ?
C3 P1 C11 C6 -51.3(12) . . . . ?
C3 P1 C11 C10 123.4(11) . . . . ?
C3 P1 C12 C13 -85.0(13) . . . . ?
C3 P1 C12 C17 89.6(16) . . . . ?
C3 C4 C5 N1 -5(2) . . . . ?
C5 N1 C1 C2 1.1(16) . . . . ?
C6 C7 C8 C9 -4(3) . . . . ?
C7 C6 C11 P1 175.1(12) . . . . ?
C7 C6 C11 C10 0(2) . . . . ?
C7 C8 C9 C10 3(3) . . . . ?
C8 C9 C10 C11 -1(2) . . . . ?
C9 C10 C11 P1 -175.5(11) . . . . ?
C9 C10 C11 C6 -1(2) . . . . ?
C11 P1 C3 C2 138.7(9) . . . . ?
C11 P1 C3 C4 -43.2(11) . . . . ?
C11 P1 C12 C13 168.1(12) . . . . ?
C11 P1 C12 C17 -17.2(17) . . . . ?
C11 C6 C7 C8 2(2) . . . . ?
C12 P1 C3 C2 26.4(10) . . . . ?
C12 P1 C3 C4 -155.5(10) . . . . ?
C12 P1 C11 C6 59.4(13) . . . . ?
C12 P1 C11 C10 -125.9(11) . . . . ?
C12 C13 C14 C15 9(3) . . . . ?
C13 C12 C17 C16 -5(3) . . . . ?
C13 C14 C15 C16 -9(4) . . . . ?
C14 C15 C16 C17 1(4) . . . . ?
C15 C16 C17 C12 6(3) . . . . ?
C17 C12 C13 C14 -2(3) . . . . ?
C18 C19 C20 Pd1 54.0(13) . . . . ?
C21 C19 C20 Pd1 -113.0(15) . . . . ?
C22 P2 C28 C29 139.9(9) . . . . ?
C22 P2 C28 C33 -41.1(10) . . . . ?
C22 C23 C24 C25 -6(3) . . . . ?
C23 C22 C27 C26 6(2) . . . . ?
C23 C24 C25 C26 1(4) . . . . ?
C24 C25 C26 C27 8(3) . . . . ?
C25 C26 C27 C22 -11(3) . . . . ?
C27 C22 C23 C24 2(3) . . . . ?
C28 P2 C22 C23 109.1(14) . . . . ?
C28 P2 C22 C27 -71.2(12) . . . . ?
C28 C29 C30 C31 -0.6(19) . . . . ?
C29 C28 C33 C32 0.6(18) . . . . ?
C29 C30 C31 C32 3(2) . . . . ?
C30 C31 C32 C33 -4(2) . . . . ?
C31 C32 C33 C28 1.5(19) . . . . ?
C33 C28 C29 C30 -1.1(17) . . . . ?
C34 N2 C38 C37 -8(2) . . . . ?
C34 C35 C36 P2 -178.2(11) . . . 7 ?
C34 C35 C36 C37 -1(2) . . . . ?
C35 C36 C37 C38 -1(2) . . . . ?
C36 P2 C22 C23 1.3(15) 7 . . . ?
C36 P2 C22 C27 -179.0(11) 7 . . . ?
C36 P2 C28 C29 -110.5(9) 7 . . . ?
C36 P2 C28 C33 68.5(10) 7 . . . ?
C36 C37 C38 N2 6(2) . . . . ?
C38 N2 C34 C35 5(2) . . . . ?
C44 C39 C40 C41 0.0 . . . . ?
C39 P3 C45 C46 137.3(10) . . . . ?
C39 P3 C45 C50 -41.3(11) . . . . ?
C39 P3 C63 C64 174(2) . . . . ?
C39 C44 C43 C42 0.0 . . . . ?
C39 C40 C41 C42 0.0 . . . . ?
C40 C41 C42 C43 0.0 . . . . ?
C41 C42 C43 C44 0.0 . . . . ?
C43 C44 C39 P3 -169.8(9) . . . . ?
C43 C44 C39 C40 0.0 . . . . ?
C45 P3 C39 C44 -21.8(10) . . . . ?
C45 P3 C39 C40 169.0(8) . . . . ?
C45 P3 C63 C64 57(2) . . . . ?
C45 C46 C47 C48 0.0 . . . . ?
C46 C45 C50 C49 0.0 . . . . ?
C46 C47 C48 C49 0.0 . . . . ?
C47 C48 C49 C50 0.0 . . . . ?
C48 C49 C50 C45 0.0 . . . . ?
C50 C45 C46 C47 0.0 . . . . ?
C51 P4 C57 C58 -77.6(15) . . . . ?
C51 P4 C57 C62 97.2(17) . . . . ?
C51 P4 C66 C65 -162.9(15) . . . . ?
C51 C52 C53 C54 -15(3) . . . . ?
C52 C51 C56 C55 -11(3) . . . . ?
C52 C53 C54 C55 14(3) . . . . ?
C53 C54 C55 C56 -10(3) . . . . ?
C54 C55 C56 C51 8(3) . . . . ?
C56 C51 C52 C53 14(3) . . . . ?
C57 P4 C51 C52 172.3(14) . . . . ?
C57 P4 C51 C56 -15.8(18) . . . . ?
C57 P4 C66 C65 88.5(16) . . . . ?
C57 C58 C59 C60 -6(3) . . . . ?
C58 C57 C62 C61 -1(3) . . . . ?
C58 C59 C60 C61 -3(4) . . . . ?
C59 C60 C61 C62 10(4) . . . . ?
C60 C61 C62 C57 -7(3) . . . . ?
C62 C57 C58 C59 8(3) . . . . ?
C63 P3 C39 C44 -131.3(11) . . . . ?
C63 P3 C39 C40 59.5(12) . . . . ?
C63 P3 C45 C46 -116.0(10) . . . . ?
C63 P3 C45 C50 65.4(11) . . . . ?
C63 C64 C65 O3 179(3) . . . . ?
C63 C64 C65 C66 74(5) . . . . ?
C64 O1 C67 O3 -4(4) . . . . ?
C64 O1 C67 C68 -118(2) . . . . ?
C64 O1 C67 C69 109(4) . . . . ?
C64 C65 C66 P4 -63(3) . . . . ?
C65 O3 C67 O1 -22(3) . . . . ?
C65 O3 C67 C68 80(4) . . . . ?
C65 O3 C67 C69 -156(3) . . . . ?
C66 P4 C51 C52 61.3(14) . . . . ?
C66 P4 C51 C56 -126.8(15) . . . . ?
C66 P4 C57 C58 31.0(16) . . . . ?
C66 P4 C57 C62 -154.1(17) . . . . ?
C67 O1 C64 C63 175(3) . . . . ?
C67 O1 C64 C65 31(3) . . . . ?
C67 O3 C65 C64 38(3) . . . . ?
C67 O3 C65 C66 163(2) . . . . ?
C70 S1 O2 S1 -128.2(14) . . . 2_665 ?
C73 S3 O11 S3 -33.5(17) . . . 7 ?

loop_
_smtbx_masks_void_nr
_smtbx_masks_void_average_x
_smtbx_masks_void_average_y
_smtbx_masks_void_average_z
_smtbx_masks_void_volume
_smtbx_masks_void_count_electrons
_smtbx_masks_void_content
1 0.125 0.125 0.125 1931.1 549.4 ?
2 -0.125 -0.125 0.875 1931.1 546.7 ?
3 -0.125 0.375 0.375 1931.1 546.7 ?
4 0.125 0.625 0.625 1931.1 549.4 ?
5 0.079 0.020 0.748 11.8 1.6 ?
6 0.079 0.230 0.502 11.8 1.6 ?
7 0.079 0.520 0.248 11.8 1.6 ?
8 0.079 0.730 0.002 11.8 1.6 ?
9 0.125 0.125 0.691 12.7 0.0 ?
10 0.125 0.125 0.559 12.7 0.0 ?
11 0.125 0.625 0.191 12.7 0.0 ?
12 0.125 0.625 0.059 12.7 0.0 ?
13 0.375 -0.125 0.375 1931.1 546.7 ?
14 0.171 0.020 0.502 11.8 1.6 ?
15 0.171 0.230 0.748 11.8 1.7 ?
16 0.375 0.375 0.875 1931.1 546.7 ?
17 0.171 0.520 0.002 11.8 1.6 ?
18 0.171 0.730 0.248 11.8 1.7 ?
19 0.329 0.270 0.252 11.8 1.6 ?
20 0.329 0.480 0.498 11.8 1.6 ?
21 0.329 0.770 0.752 11.8 1.6 ?
22 0.329 0.980 -0.002 11.8 1.6 ?
23 0.375 0.375 0.309 12.7 0.0 ?
24 0.375 0.375 0.441 12.7 0.0 ?
25 0.375 0.875 0.809 12.7 0.0 ?
26 0.375 0.875 0.941 12.7 0.0 ?
27 0.625 0.125 0.625 1931.1 549.4 ?
28 0.421 0.270 0.498 11.8 1.6 ?
29 0.421 0.480 0.252 11.8 1.6 ?
30 0.625 0.625 0.125 1931.1 549.4 ?
31 0.421 0.770 -0.002 11.8 1.6 ?
32 0.421 0.980 0.752 11.8 1.6 ?
33 0.579 0.020 0.248 11.8 1.6 ?
34 0.579 0.230 0.002 11.8 1.6 ?
35 0.579 0.520 0.748 11.8 1.6 ?
36 0.579 0.730 0.502 11.8 1.6 ?
37 0.625 0.125 0.191 12.7 0.0 ?
38 0.625 0.125 0.059 12.7 0.0 ?
39 0.625 0.625 0.691 12.7 0.0 ?
40 0.625 0.625 0.559 12.7 0.0 ?
41 0.671 0.020 0.002 11.8 1.6 ?
42 0.671 0.230 0.248 11.8 1.7 ?
43 0.671 0.520 0.502 11.8 1.6 ?
44 0.671 0.730 0.748 11.8 1.7 ?
45 0.829 0.270 0.752 11.8 1.6 ?
46 0.829 0.480 -0.002 11.8 1.6 ?
47 0.829 0.770 0.252 11.8 1.6 ?
48 0.829 0.980 0.498 11.8 1.6 ?
49 0.875 0.375 0.809 12.7 0.0 ?
50 0.875 0.375 0.941 12.7 0.0 ?
51 0.875 0.875 0.309 12.7 0.0 ?
52 0.875 0.875 0.441 12.7 0.0 ?
53 0.921 0.270 -0.002 11.8 1.6 ?
54 0.921 0.480 0.752 11.8 1.6 ?
55 0.921 0.770 0.498 11.8 1.6 ?
56 0.921 0.980 0.252 11.8 1.6 ?
